data_7032942
loop_
_publ_author_name
'Vr\'anov\'a, Iva'
'Jambor, Roman'
'R\%u\<zi\<cka, Ale\<s'
'Hoffmann, Alexander'
'Herres-Pawlis, Sonja'
'Dost\'al, Libor'

_publ_section_title
;
 Antimony(III) and bismuth(III) amides containing pendant N-donor
 groups--a combined experimental and theoretical study.
;
_journal_issue 1
_journal_name_full 'Dalton transactions (Cambridge, England : 2003)'
_journal_page_first 395
_journal_page_last 400
_journal_paper_doi 10.1039/c4dt02692f
_journal_volume 44
_journal_year 2015
_chemical_formula_moiety 'C17 H21 Cl2 N2 Sb'
_chemical_formula_sum 'C17 H21 Cl2 N2 Sb'
_chemical_formula_weight 446.01
_chemical_name_systematic
; 
 ? 
;
_space_group_IT_number 14
_symmetry_cell_setting monoclinic
_symmetry_space_group_name_Hall '-P 2ybc'
_symmetry_space_group_name_H-M 'P 1 21/c 1'
_atom_sites_solution_hydrogens geom
_atom_sites_solution_primary direct
_atom_sites_solution_secondary difmap
_audit_creation_method SHELXL-97
_cell_angle_alpha 90
_cell_angle_beta 119.731(4)
_cell_angle_gamma 90
_cell_formula_units_Z 4
_cell_length_a 11.1671(7)
_cell_length_b 10.8550(5)
_cell_length_c 17.3739(7)
_cell_measurement_reflns_used 23756
_cell_measurement_temperature 150(1)
_cell_measurement_theta_max 30.5
_cell_measurement_theta_min 1
_cell_volume 1828.81(18)
_computing_cell_refinement 'COLLECT and DENZO'
_computing_data_collection 'COLLECT (Hooft, 1998) and DENZO (Otwinowski & Minor, 1997)'
_computing_data_reduction 'COLLECT and DENZO'
_computing_molecular_graphics 'PLATON (Spek, 2003)'
_computing_publication_material 'SHELXL-97 (Sheldrick, 2008)'
_computing_structure_refinement 'SHELXL-97 (Sheldrick, 1997)'
_computing_structure_solution 'SIR92 (Altomare et al., 1994)'
_diffrn_ambient_temperature 150(1)
_diffrn_detector_area_resol_mean 9.091
_diffrn_measured_fraction_theta_full 0.994
_diffrn_measured_fraction_theta_max 0.994
_diffrn_measurement_device_type 'Bruker Nonius KappaCCD area detector'
_diffrn_measurement_method '\f and \w scans to fill the Ewald sphere'
_diffrn_radiation_monochromator graphite
_diffrn_radiation_source 'fine-focus sealed tube'
_diffrn_radiation_type MoK\a
_diffrn_radiation_wavelength 0.71073
_diffrn_reflns_av_R_equivalents 0.0490
_diffrn_reflns_av_sigmaI/netI 0.0271
_diffrn_reflns_limit_h_max 15
_diffrn_reflns_limit_h_min -15
_diffrn_reflns_limit_k_max 15
_diffrn_reflns_limit_k_min -14
_diffrn_reflns_limit_l_max 23
_diffrn_reflns_limit_l_min -24
_diffrn_reflns_number 23704
_diffrn_reflns_theta_full 30.50
_diffrn_reflns_theta_max 30.50
_diffrn_reflns_theta_min 3.10
_diffrn_standards_number 0
_exptl_absorpt_coefficient_mu 1.799
_exptl_absorpt_correction_T_max 0.778
_exptl_absorpt_correction_T_min 0.680
_exptl_absorpt_correction_type integration
_exptl_absorpt_process_details
;
Gaussian integration (Coppens, 1970)
;
_exptl_crystal_colour 'light yellow'
_exptl_crystal_density_diffrn 1.620
_exptl_crystal_density_method 'not measured'
_exptl_crystal_description block
_exptl_crystal_F_000 888
_exptl_crystal_size_max 0.30
_exptl_crystal_size_mid 0.23
_exptl_crystal_size_min 0.19
_refine_diff_density_max 0.571
_refine_diff_density_min -0.786
_refine_diff_density_rms 0.100
_refine_ls_extinction_method none
_refine_ls_goodness_of_fit_ref 1.139
_refine_ls_hydrogen_treatment constr
_refine_ls_matrix_type full
_refine_ls_number_parameters 199
_refine_ls_number_reflns 5544
_refine_ls_number_restraints 0
_refine_ls_restrained_S_all 1.139
_refine_ls_R_factor_all 0.0295
_refine_ls_R_factor_gt 0.0214
_refine_ls_shift/su_max 0.002
_refine_ls_shift/su_mean 0.000
_refine_ls_structure_factor_coef Fsqd
_refine_ls_weighting_details 'calc w=1/[\s^2^(Fo^2^)+(0.0138P)^2^+1.8064P] where P=(Fo^2^+2Fc^2^)/3'
_refine_ls_weighting_scheme calc
_refine_ls_wR_factor_gt 0.0504
_refine_ls_wR_factor_ref 0.0574
_reflns_number_gt 4835
_reflns_number_total 5544
_reflns_threshold_expression >2sigma(I)
_cod_data_source_file c4dt02692f1.cif
_cod_data_source_block shelxl
_cod_depositor_comments 'Adding full bibliography for 7032942--7032945.cif.'
_cod_original_sg_symbol_H-M 'P 21/c'
_cod_database_code 7032942

loop_
_symmetry_equiv_pos_as_xyz
'x, y, z'
'-x, y+1/2, -z+1/2'
'-x, -y, -z'
'x, -y-1/2, z-1/2'

loop_
_atom_site_label
_atom_site_type_symbol
_atom_site_fract_x
_atom_site_fract_y
_atom_site_fract_z
_atom_site_U_iso_or_equiv
_atom_site_adp_type
_atom_site_occupancy
_atom_site_symmetry_multiplicity
_atom_site_calc_flag
_atom_site_refinement_flags
Sb1 Sb 0.039813(11) 0.174297(11) 0.563785(7) 0.01850(4) Uani 1 1 d .
Cl2 Cl -0.15769(5) 0.01961(5) 0.51654(3) 0.02698(10) Uani 1 1 d .
Cl1 Cl -0.03120(5) 0.28799(5) 0.65059(3) 0.02725(9) Uani 1 1 d .
N2 N 0.25322(15) 0.26950(14) 0.64437(10) 0.0181(3) Uani 1 1 d .
C6 C 0.27801(17) 0.39169(16) 0.62535(12) 0.0180(3) Uani 1 1 d .
C16 C 0.4166(3) 0.2971(2) 0.49085(18) 0.0397(5) Uani 1 1 d .
H16A H 0.4297 0.3701 0.4647 0.048 Uiso 1 1 d R
H16B H 0.4176 0.2261 0.4582 0.048 Uiso 1 1 d R
H16C H 0.4895 0.2905 0.5512 0.048 Uiso 1 1 d R
N1 N 0.15889(15) 0.05782(14) 0.66981(10) 0.0190(3) Uani 1 1 d .
C13 C 0.4390(3) 0.4990(3) 0.84572(17) 0.0581(9) Uani 1 1 d .
H13A H 0.4606 0.5836 0.8421 0.070 Uiso 1 1 d R
H13B H 0.5049 0.4467 0.8416 0.070 Uiso 1 1 d R
H13C H 0.4423 0.4849 0.9013 0.070 Uiso 1 1 d R
C7 C 0.28854(19) 0.48936(17) 0.68127(13) 0.0218(3) Uani 1 1 d .
C4 C 0.1366(2) -0.05224(17) 0.69784(13) 0.0239(4) Uani 1 1 d .
H4 H 0.0535 -0.0949 0.6713 0.029 Uiso 1 1 d R
C5 C 0.34049(18) 0.20458(17) 0.71122(12) 0.0195(3) Uani 1 1 d .
H5 H 0.4302 0.2319 0.7480 0.023 Uiso 1 1 d R
C12 C 0.2941(2) 0.4708(2) 0.76959(15) 0.0312(4) Uani 1 1 d .
H12 H 0.2750 0.3838 0.7741 0.037 Uiso 1 1 d R
C11 C 0.27872(19) 0.41086(17) 0.54529(12) 0.0211(3) Uani 1 1 d .
C8 C 0.2960(2) 0.60865(18) 0.65338(15) 0.0263(4) Uani 1 1 d .
H8 H 0.3031 0.6753 0.6891 0.032 Uiso 1 1 d R
C15 C 0.2780(2) 0.30466(19) 0.48854(13) 0.0283(4) Uani 1 1 d .
H15 H 0.2660 0.2283 0.5141 0.034 Uiso 1 1 d R
C9 C 0.2937(2) 0.62984(19) 0.57450(14) 0.0283(4) Uani 1 1 d .
H9 H 0.2966 0.7102 0.5568 0.034 Uiso 1 1 d R
C1 C 0.29509(18) 0.09005(17) 0.72625(12) 0.0191(3) Uani 1 1 d .
C2 C 0.35766(19) -0.00133(17) 0.79002(13) 0.0229(4) Uani 1 1 d .
H2 H 0.4488 -0.0029 0.8357 0.028 Uiso 1 1 d R
C10 C 0.2863(2) 0.53184(19) 0.52134(13) 0.0268(4) Uani 1 1 d .
H10 H 0.2868 0.5472 0.4688 0.032 Uiso 1 1 d R
C3 C 0.2568(2) -0.09070(18) 0.77197(14) 0.0258(4) Uani 1 1 d .
H3 H 0.2682 -0.1627 0.8039 0.031 Uiso 1 1 d R
C17 C 0.1593(3) 0.3137(3) 0.39306(16) 0.0438(6) Uani 1 1 d .
H17A H 0.0736 0.3194 0.3932 0.053 Uiso 1 1 d R
H17B H 0.1582 0.2417 0.3606 0.053 Uiso 1 1 d R
H17C H 0.1711 0.3857 0.3655 0.053 Uiso 1 1 d R
C14 C 0.1848(4) 0.5476(2) 0.7760(2) 0.0560(8) Uani 1 1 d .
H14A H 0.1892 0.5323 0.8318 0.067 Uiso 1 1 d R
H14B H 0.0951 0.5254 0.7286 0.067 Uiso 1 1 d R
H14C H 0.2012 0.6334 0.7716 0.067 Uiso 1 1 d R

loop_
_atom_site_aniso_label
_atom_site_aniso_U_11
_atom_site_aniso_U_22
_atom_site_aniso_U_33
_atom_site_aniso_U_23
_atom_site_aniso_U_13
_atom_site_aniso_U_12
Sb1 0.01786(6) 0.01998(6) 0.01648(6) 0.00078(4) 0.00762(4) -0.00249(4)
Cl2 0.02211(19) 0.0303(2) 0.0291(2) -0.00519(19) 0.01312(18) -0.00857(17)
Cl1 0.0274(2) 0.0279(2) 0.0290(2) -0.00043(18) 0.01585(19) 0.00393(17)
N2 0.0194(6) 0.0168(7) 0.0191(7) 0.0004(5) 0.0102(6) -0.0027(5)
C6 0.0160(7) 0.0164(8) 0.0206(8) 0.0010(6) 0.0083(6) -0.0018(6)
C16 0.0478(13) 0.0365(12) 0.0439(13) -0.0097(10) 0.0296(12) -0.0057(10)
N1 0.0198(6) 0.0176(7) 0.0194(7) -0.0004(5) 0.0096(6) -0.0026(5)
C13 0.0694(19) 0.077(2) 0.0284(12) -0.0105(13) 0.0244(13) -0.0386(17)
C7 0.0222(8) 0.0195(8) 0.0262(9) -0.0024(7) 0.0141(7) -0.0034(6)
C4 0.0280(9) 0.0190(8) 0.0266(9) 0.0007(7) 0.0151(8) -0.0041(7)
C5 0.0186(7) 0.0189(8) 0.0207(8) -0.0007(6) 0.0096(7) -0.0017(6)
C12 0.0450(12) 0.0275(10) 0.0323(10) -0.0084(8) 0.0278(10) -0.0115(9)
C11 0.0219(8) 0.0215(8) 0.0185(8) 0.0017(6) 0.0088(7) -0.0039(6)
C8 0.0260(9) 0.0179(8) 0.0358(10) -0.0027(7) 0.0160(8) -0.0011(7)
C15 0.0404(11) 0.0272(10) 0.0223(9) -0.0052(7) 0.0193(9) -0.0121(8)
C9 0.0255(9) 0.0195(8) 0.0339(10) 0.0063(8) 0.0103(8) -0.0011(7)
C1 0.0189(7) 0.0178(8) 0.0220(8) 0.0009(6) 0.0112(7) 0.0000(6)
C2 0.0234(8) 0.0196(8) 0.0258(9) 0.0043(7) 0.0122(7) 0.0030(6)
C10 0.0270(9) 0.0267(9) 0.0223(9) 0.0063(7) 0.0091(7) -0.0048(7)
C3 0.0322(9) 0.0180(8) 0.0299(10) 0.0050(7) 0.0176(8) 0.0013(7)
C17 0.0490(14) 0.0551(16) 0.0242(10) -0.0093(10) 0.0158(10) -0.0235(12)
C14 0.091(2) 0.0312(13) 0.090(2) -0.0170(14) 0.079(2) -0.0112(13)

loop_
_atom_type_symbol
_atom_type_description
_atom_type_scat_dispersion_real
_atom_type_scat_dispersion_imag
_atom_type_scat_source
C C 0.0033 0.0016 'International Tables Vol C Tables 4.2.6.8 and 6.1.1.4'
H H 0.0000 0.0000 'International Tables Vol C Tables 4.2.6.8 and 6.1.1.4'
N N 0.0061 0.0033 'International Tables Vol C Tables 4.2.6.8 and 6.1.1.4'
Cl Cl 0.1484 0.1585 'International Tables Vol C Tables 4.2.6.8 and 6.1.1.4'
Sb Sb -0.5866 1.5461 'International Tables Vol C Tables 4.2.6.8 and 6.1.1.4'

loop_
_exptl_crystal_face_index_h
_exptl_crystal_face_index_k
_exptl_crystal_face_index_l
_exptl_crystal_face_perp_dist
1 0 1 0.115
-1 0 -1 0.045
-1 0 1 0.109
1 0 -1 0.119
0 -1 0 0.096
0 1 0 0.089
0 -1 -1 0.110
1 0 0 0.113

loop_
_geom_angle_atom_site_label_1
_geom_angle_atom_site_label_2
_geom_angle_atom_site_label_3
_geom_angle
N1 Sb1 N2 73.90(6)
N1 Sb1 Cl1 91.24(4)
N2 Sb1 Cl1 87.24(4)
N1 Sb1 Cl2 87.48(4)
N2 Sb1 Cl2 161.35(4)
Cl1 Sb1 Cl2 92.213(17)
C5 N2 C6 124.62(15)
C5 N2 Sb1 112.93(12)
C6 N2 Sb1 122.19(11)
C7 C6 C11 122.14(16)
C7 C6 N2 120.08(16)
C11 C6 N2 117.54(16)
C15 C16 H16A 109.5
C15 C16 H16B 109.6
H16A C16 H16B 109.5
C15 C16 H16C 109.4
H16A C16 H16C 109.5
H16B C16 H16C 109.5
C4 N1 C1 107.48(15)
C4 N1 Sb1 134.53(13)
C1 N1 Sb1 117.94(12)
C12 C13 H13A 109.1
C12 C13 H13B 109.8
H13A C13 H13B 109.5
C12 C13 H13C 109.5
H13A C13 H13C 109.5
H13B C13 H13C 109.5
C8 C7 C6 117.27(17)
C8 C7 C12 119.55(18)
C6 C7 C12 123.17(17)
N1 C4 C3 109.44(17)
N1 C4 H4 125.1
C3 C4 H4 125.4
N2 C5 C1 117.72(16)
N2 C5 H5 121.2
C1 C5 H5 121.1
C7 C12 C14 111.6(2)
C7 C12 C13 110.08(18)
C14 C12 C13 111.6(2)
C7 C12 H12 107.9
C14 C12 H12 107.9
C13 C12 H12 107.6
C10 C11 C6 117.69(17)
C10 C11 C15 120.32(17)
C6 C11 C15 121.93(16)
C9 C8 C7 121.62(19)
C9 C8 H8 119.2
C7 C8 H8 119.2
C11 C15 C17 112.3(2)
C11 C15 C16 110.16(17)
C17 C15 C16 110.67(19)
C11 C15 H15 107.9
C17 C15 H15 107.8
C16 C15 H15 107.8
C8 C9 C10 120.07(19)
C8 C9 H9 119.9
C10 C9 H9 120.1
N1 C1 C2 108.99(16)
N1 C1 C5 117.36(16)
C2 C1 C5 133.61(17)
C1 C2 C3 106.60(17)
C1 C2 H2 126.7
C3 C2 H2 126.7
C9 C10 C11 121.18(19)
C9 C10 H10 119.3
C11 C10 H10 119.5
C4 C3 C2 107.48(17)
C4 C3 H3 126.2
C2 C3 H3 126.3
C15 C17 H17A 109.2
C15 C17 H17B 109.7
H17A C17 H17B 109.5
C15 C17 H17C 109.5
H17A C17 H17C 109.5
H17B C17 H17C 109.5
C12 C14 H14A 109.7
C12 C14 H14B 109.3
H14A C14 H14B 109.5
C12 C14 H14C 109.4
H14A C14 H14C 109.5
H14B C14 H14C 109.5

loop_
_geom_bond_atom_site_label_1
_geom_bond_atom_site_label_2
_geom_bond_distance
Sb1 N1 2.0810(15)
Sb1 N2 2.3234(15)
Sb1 Cl1 2.3691(5)
Sb1 Cl2 2.5616(5)
N2 C5 1.293(2)
N2 C6 1.427(2)
C6 C7 1.403(3)
C6 C11 1.410(2)
C16 C15 1.531(3)
C16 H16A 0.9599
C16 H16B 0.9601
C16 H16C 0.9599
N1 C4 1.359(2)
N1 C1 1.385(2)
C13 C12 1.529(4)
C13 H13A 0.9600
C13 H13B 0.9600
C13 H13C 0.9599
C7 C8 1.400(3)
C7 C12 1.518(3)
C4 C3 1.386(3)
C4 H4 0.9299
C5 C1 1.415(2)
C5 H5 0.9300
C12 C14 1.527(4)
C12 H12 0.9799
C11 C10 1.393(3)
C11 C15 1.514(3)
C8 C9 1.377(3)
C8 H8 0.9300
C15 C17 1.529(3)
C15 H15 0.9800
C9 C10 1.384(3)
C9 H9 0.9300
C1 C2 1.390(3)
C2 C3 1.399(3)
C2 H2 0.9300
C10 H10 0.9300
C3 H3 0.9299
C17 H17A 0.9600
C17 H17B 0.9600
C17 H17C 0.9600
C14 H14A 0.9600
C14 H14B 0.9601
C14 H14C 0.9600
